data_7718221
loop_
_publ_author_name
'Feil, Christoph M.'
'Goerigk, Florian'
'St&#xf6;ckl, Yannick'
'Nieger, Martin'
'Gudat, Dietrich'

_publ_section_title
;
 Diverse reactivity of a cationic N-heterocyclic phosphenium complex
 towards anionic substrates - substitution <i>vs.</i> reduction.
;
_journal_issue 5
_journal_name_full 'Dalton transactions (Cambridge, England : 2003)'
_journal_page_first 1806
_journal_page_last 1814
_journal_paper_doi 10.1039/d4dt03352c
_journal_volume 54
_journal_year 2025
_chemical_formula_moiety 'C29 H36 Br Fe N2 O3 P'
_chemical_formula_sum 'C29 H36 Br Fe N2 O3 P'
_chemical_formula_weight 627.33
_space_group_crystal_system monoclinic
_space_group_IT_number 14
_space_group_name_Hall '-P 2yn'
_space_group_name_H-M_alt 'P 1 21/n 1'
_atom_sites_solution_hydrogens geom
_atom_sites_solution_primary direct
_atom_sites_solution_secondary difmap
_audit_creation_method SHELXL-2016/4
_audit_update_record
;
2024-10-30 deposited with the CCDC.	2025-01-06 downloaded from the CCDC.
;
_cell_angle_alpha 90
_cell_angle_beta 97.918(2)
_cell_angle_gamma 90
_cell_formula_units_Z 4
_cell_length_a 10.4231(5)
_cell_length_b 15.9589(7)
_cell_length_c 18.5439(8)
_cell_measurement_reflns_used 4592
_cell_measurement_temperature 135(2)
_cell_measurement_theta_max 26.422
_cell_measurement_theta_min 1.690
_cell_volume 3055.2(2)
_computing_cell_refinement 'Bruker ApexII Software Suite, 2008'
_computing_data_collection 'Bruker ApexII Software Suite, 2008'
_computing_data_reduction 'Bruker ApexII Software Suite, 2008'
_computing_molecular_graphics 'SHELXS plus XP (Sheldrick, 1991)'
_computing_publication_material 'SHELXL-2016/4 (Sheldrick, 2016)'
_computing_structure_refinement 'SHELXL-2016/4 (Sheldrick, 2016)'
_computing_structure_solution 'SHELXS-2016/4 (Sheldrick, 2016)'
_diffrn_ambient_temperature 135(2)
_diffrn_measured_fraction_theta_full 1.000
_diffrn_measured_fraction_theta_max 0.993
_diffrn_measurement_device_type 'Bruker Kappa ApexII Duo'
_diffrn_measurement_method 'Omega and phi scans'
_diffrn_radiation_type MoK\a
_diffrn_radiation_wavelength 0.71073
_diffrn_reflns_av_R_equivalents 0.0408
_diffrn_reflns_av_unetI/netI 0.0468
_diffrn_reflns_Laue_measured_fraction_full 1.000
_diffrn_reflns_Laue_measured_fraction_max 0.993
_diffrn_reflns_limit_h_max 13
_diffrn_reflns_limit_h_min -12
_diffrn_reflns_limit_k_max 19
_diffrn_reflns_limit_k_min -19
_diffrn_reflns_limit_l_max 23
_diffrn_reflns_limit_l_min -23
_diffrn_reflns_number 26328
_diffrn_reflns_point_group_measured_fraction_full 1.000
_diffrn_reflns_point_group_measured_fraction_max 0.993
_diffrn_reflns_theta_full 25.242
_diffrn_reflns_theta_max 26.422
_diffrn_reflns_theta_min 1.690
_diffrn_source 'fine-focus sealed tube'
_exptl_absorpt_coefficient_mu 1.884
_exptl_absorpt_correction_T_max 0.9582
_exptl_absorpt_correction_T_min 0.7871
_exptl_absorpt_correction_type numerical
_exptl_absorpt_process_details 'BLESSING 1995'
_exptl_crystal_colour dark-red
_exptl_crystal_density_diffrn 1.364
_exptl_crystal_description plate
_exptl_crystal_F_000 1296
_exptl_crystal_size_max 0.164
_exptl_crystal_size_mid 0.107
_exptl_crystal_size_min 0.050
_refine_diff_density_max 0.415
_refine_diff_density_min -0.246
_refine_diff_density_rms 0.068
_refine_ls_extinction_method none
_refine_ls_goodness_of_fit_ref 1.013
_refine_ls_hydrogen_treatment constr
_refine_ls_matrix_type full
_refine_ls_number_parameters 334
_refine_ls_number_reflns 6220
_refine_ls_number_restraints 0
_refine_ls_restrained_S_all 1.013
_refine_ls_R_factor_all 0.0607
_refine_ls_R_factor_gt 0.0342
_refine_ls_shift/su_max 0.001
_refine_ls_shift/su_mean 0.000
_refine_ls_structure_factor_coef Fsqd
_refine_ls_weighting_details 'w=1/[\s^2^(Fo^2^)+(0.0354P)^2^+0.9165P] where P=(Fo^2^+2Fc^2^)/3'
_refine_ls_weighting_scheme calc
_refine_ls_wR_factor_gt 0.0691
_refine_ls_wR_factor_ref 0.0766
_reflns_Friedel_coverage 0.000
_reflns_number_gt 4592
_reflns_number_total 6220
_reflns_threshold_expression 'I > 2\s(I)'
_cod_data_source_file d4dt03352c3.cif
_cod_data_source_block gud585
_cod_original_sg_symbol_H-M 'P 21/n'
_cod_database_code 7718221
_shelx_shelxl_version_number 2016/4
_shelx_space_group_comment
;
The symmetry employed for this shelxl refinement is uniquely defined
by the following loop, which should always be used as a source of
symmetry information in preference to the above space-group names.
They are only intended as comments.
;
_shelx_estimated_absorpt_t_min 0.747
_shelx_estimated_absorpt_t_max 0.912

loop_
_space_group_symop_operation_xyz
'x, y, z'
'-x+1/2, y+1/2, -z+1/2'
'-x, -y, -z'
'x-1/2, -y-1/2, z-1/2'

loop_
_atom_site_label
_atom_site_type_symbol
_atom_site_fract_x
_atom_site_fract_y
_atom_site_fract_z
_atom_site_U_iso_or_equiv
_atom_site_adp_type
_atom_site_occupancy
_atom_site_site_symmetry_order
_atom_site_calc_flag
_atom_site_refinement_flags_posn
_atom_site_refinement_flags_adp
_atom_site_refinement_flags_occupancy
_atom_site_disorder_assembly
_atom_site_disorder_group
FE1 Fe 0.50339(4) 0.39201(2) 0.24353(2) 0.01915(10) Uani 1 1 d . . . . .
BR1 Br 0.42944(3) 0.29226(2) 0.14549(2) 0.03046(9) Uani 1 1 d . . . . .
C1 C 0.6265(3) 0.42069(15) 0.18717(13) 0.0245(6) Uani 1 1 d . . . . .
O1 O 0.7039(2) 0.43557(12) 0.15199(10) 0.0352(5) Uani 1 1 d . . . . .
C2 C 0.4035(3) 0.33100(16) 0.29614(13) 0.0278(6) Uani 1 1 d . . . . .
O2 O 0.3457(2) 0.29015(11) 0.33026(10) 0.0393(5) Uani 1 1 d . . . . .
C3 C 0.6240(3) 0.39188(16) 0.31996(14) 0.0292(6) Uani 1 1 d . . . . .
O3 O 0.6999(2) 0.39419(14) 0.37070(10) 0.0475(6) Uani 1 1 d . . . . .
P1 P 0.40118(7) 0.50180(4) 0.23735(3) 0.01739(14) Uani 1 1 d . . . . .
N1 N 0.4423(2) 0.60164(11) 0.22686(10) 0.0174(4) Uani 1 1 d . . . . .
N2 N 0.2689(2) 0.53290(11) 0.27116(10) 0.0179(4) Uani 1 1 d . . . . .
C4 C 0.3555(2) 0.65830(14) 0.25033(12) 0.0202(6) Uani 1 1 d . . . . .
H4 H 0.364929 0.717426 0.248208 0.024 Uiso 1 1 calc R U . . .
C5 C 0.2576(3) 0.62000(14) 0.27617(12) 0.0210(6) Uani 1 1 d . . . . .
H5 H 0.189399 0.648079 0.295366 0.025 Uiso 1 1 calc R U . . .
C6 C 0.5401(3) 0.62712(13) 0.18294(12) 0.0195(5) Uani 1 1 d . . . . .
C7 C 0.5000(3) 0.64056(14) 0.10850(13) 0.0232(6) Uani 1 1 d . . . . .
C8 C 0.5945(3) 0.66647(16) 0.06721(14) 0.0315(7) Uani 1 1 d . . . . .
H8 H 0.571871 0.675500 0.016411 0.038 Uiso 1 1 calc R U . . .
C9 C 0.7205(3) 0.67923(17) 0.09887(15) 0.0350(7) Uani 1 1 d . . . . .
H9 H 0.783321 0.697668 0.069832 0.042 Uiso 1 1 calc R U . . .
C10 C 0.7562(3) 0.66551(16) 0.17221(15) 0.0307(6) Uani 1 1 d . . . . .
H10 H 0.843339 0.675424 0.193128 0.037 Uiso 1 1 calc R U . . .
C11 C 0.6676(3) 0.63750(14) 0.21617(13) 0.0212(6) Uani 1 1 d . . . . .
C12 C 0.1729(2) 0.47524(14) 0.29008(13) 0.0200(5) Uani 1 1 d . . . . .
C13 C 0.1632(3) 0.46217(15) 0.36406(13) 0.0251(6) Uani 1 1 d . . . . .
C14 C 0.0700(3) 0.40574(16) 0.38047(15) 0.0312(7) Uani 1 1 d . . . . .
H14 H 0.060072 0.396135 0.429956 0.037 Uiso 1 1 calc R U . . .
C15 C -0.0080(3) 0.36358(16) 0.32682(16) 0.0327(7) Uani 1 1 d . . . . .
H15 H -0.070031 0.324567 0.339442 0.039 Uiso 1 1 calc R U . . .
C16 C 0.0034(3) 0.37764(15) 0.25457(15) 0.0301(6) Uani 1 1 d . . . . .
H16 H -0.051795 0.348350 0.217959 0.036 Uiso 1 1 calc R U . . .
C17 C 0.0935(3) 0.43360(14) 0.23429(13) 0.0223(6) Uani 1 1 d . . . . .
C18 C 0.3613(3) 0.62598(15) 0.07363(13) 0.0266(6) Uani 1 1 d . . . . .
H18 H 0.305982 0.623485 0.113565 0.032 Uiso 1 1 calc R U . . .
C19 C 0.3101(3) 0.69656(17) 0.02249(15) 0.0386(7) Uani 1 1 d . . . . .
H19A H 0.220663 0.684298 0.001428 0.058 Uiso 1 1 calc R U . . .
H19B H 0.312690 0.749327 0.049672 0.058 Uiso 1 1 calc R U . . .
H19C H 0.364133 0.701518 -0.016590 0.058 Uiso 1 1 calc R U . . .
C20 C 0.3488(3) 0.54158(17) 0.03372(14) 0.0346(7) Uani 1 1 d . . . . .
H20A H 0.258766 0.533288 0.011599 0.052 Uiso 1 1 calc R U . . .
H20B H 0.405295 0.541231 -0.004375 0.052 Uiso 1 1 calc R U . . .
H20C H 0.374359 0.496296 0.068433 0.052 Uiso 1 1 calc R U . . .
C21 C 0.7070(3) 0.61973(15) 0.29680(13) 0.0244(6) Uani 1 1 d . . . . .
H21 H 0.646384 0.576360 0.311467 0.029 Uiso 1 1 calc R U . . .
C22 C 0.8442(3) 0.58478(17) 0.31360(16) 0.0364(7) Uani 1 1 d . . . . .
H22A H 0.864630 0.574490 0.366029 0.055 Uiso 1 1 calc R U . . .
H22B H 0.850141 0.532103 0.287113 0.055 Uiso 1 1 calc R U . . .
H22C H 0.905873 0.625318 0.298462 0.055 Uiso 1 1 calc R U . . .
C23 C 0.6925(3) 0.69787(16) 0.34226(14) 0.0356(7) Uani 1 1 d . . . . .
H23A H 0.718351 0.684973 0.393882 0.053 Uiso 1 1 calc R U . . .
H23B H 0.747782 0.742579 0.327448 0.053 Uiso 1 1 calc R U . . .
H23C H 0.601927 0.716302 0.334671 0.053 Uiso 1 1 calc R U . . .
C24 C 0.2483(3) 0.50868(17) 0.42380(13) 0.0321(7) Uani 1 1 d . . . . .
H24 H 0.317442 0.538256 0.401249 0.038 Uiso 1 1 calc R U . . .
C25 C 0.1689(4) 0.57482(19) 0.45779(15) 0.0474(9) Uani 1 1 d . . . . .
H25A H 0.224839 0.604517 0.496339 0.071 Uiso 1 1 calc R U . . .
H25B H 0.132939 0.614849 0.420295 0.071 Uiso 1 1 calc R U . . .
H25C H 0.098165 0.547472 0.478518 0.071 Uiso 1 1 calc R U . . .
C26 C 0.3144(4) 0.4493(2) 0.48233(16) 0.0500(9) Uani 1 1 d . . . . .
H26A H 0.368329 0.481843 0.519810 0.075 Uiso 1 1 calc R U . . .
H26B H 0.248415 0.418676 0.504547 0.075 Uiso 1 1 calc R U . . .
H26C H 0.368833 0.409480 0.460105 0.075 Uiso 1 1 calc R U . . .
C27 C 0.1014(3) 0.45117(16) 0.15401(13) 0.0275(6) Uani 1 1 d . . . . .
H27 H 0.194518 0.461045 0.149102 0.033 Uiso 1 1 calc R U . . .
C28 C 0.0269(3) 0.53124(17) 0.12970(15) 0.0374(7) Uani 1 1 d . . . . .
H28A H 0.058145 0.577361 0.162377 0.056 Uiso 1 1 calc R U . . .
H28B H 0.040714 0.545188 0.079868 0.056 Uiso 1 1 calc R U . . .
H28C H -0.065682 0.522462 0.131267 0.056 Uiso 1 1 calc R U . . .
C29 C 0.0539(3) 0.37866(18) 0.10365(16) 0.0436(8) Uani 1 1 d . . . . .
H29A H 0.061528 0.393946 0.053225 0.065 Uiso 1 1 calc R U . . .
H29B H 0.106686 0.328850 0.117361 0.065 Uiso 1 1 calc R U . . .
H29C H -0.036873 0.366628 0.108007 0.065 Uiso 1 1 calc R U . . .

loop_
_atom_site_aniso_label
_atom_site_aniso_U_11
_atom_site_aniso_U_22
_atom_site_aniso_U_33
_atom_site_aniso_U_23
_atom_site_aniso_U_13
_atom_site_aniso_U_12
FE1 0.0195(2) 0.01813(17) 0.01973(17) 0.00051(13) 0.00244(15) 0.00117(15)
BR1 0.0409(2) 0.02437(13) 0.02672(13) -0.00590(10) 0.00673(12) -0.00639(12)
C1 0.0261(18) 0.0227(12) 0.0231(12) -0.0018(10) -0.0022(12) 0.0016(12)
O1 0.0265(12) 0.0438(11) 0.0372(11) -0.0003(9) 0.0112(10) -0.0024(10)
C2 0.0315(18) 0.0246(13) 0.0265(13) -0.0044(11) 0.0007(13) 0.0012(13)
O2 0.0503(15) 0.0326(10) 0.0379(11) 0.0037(9) 0.0160(10) -0.0117(10)
C3 0.0253(17) 0.0340(14) 0.0290(14) 0.0006(11) 0.0065(13) 0.0031(13)
O3 0.0393(14) 0.0699(15) 0.0291(11) 0.0000(10) -0.0097(10) 0.0062(12)
P1 0.0162(4) 0.0164(3) 0.0196(3) 0.0005(2) 0.0027(3) -0.0004(3)
N1 0.0155(12) 0.0160(9) 0.0208(9) 0.0000(8) 0.0028(9) -0.0015(9)
N2 0.0147(12) 0.0186(9) 0.0209(9) 0.0009(8) 0.0040(9) 0.0000(9)
C4 0.0205(16) 0.0170(11) 0.0225(12) -0.0022(9) 0.0004(11) -0.0005(11)
C5 0.0220(16) 0.0176(11) 0.0235(12) -0.0041(9) 0.0033(11) 0.0035(11)
C6 0.0193(15) 0.0161(11) 0.0240(12) 0.0000(9) 0.0061(11) -0.0003(10)
C7 0.0251(16) 0.0207(12) 0.0240(12) -0.0002(10) 0.0042(12) 0.0019(11)
C8 0.038(2) 0.0324(14) 0.0265(13) 0.0029(11) 0.0110(13) 0.0027(14)
C9 0.033(2) 0.0329(14) 0.0426(16) 0.0056(12) 0.0189(15) -0.0003(14)
C10 0.0186(16) 0.0266(13) 0.0472(16) 0.0019(12) 0.0059(14) -0.0017(12)
C11 0.0181(16) 0.0160(11) 0.0295(13) 0.0008(10) 0.0032(12) -0.0001(11)
C12 0.0159(15) 0.0170(11) 0.0283(12) 0.0013(9) 0.0076(11) 0.0026(11)
C13 0.0233(17) 0.0229(12) 0.0307(13) 0.0032(10) 0.0088(12) 0.0066(12)
C14 0.0331(19) 0.0273(14) 0.0375(15) 0.0095(12) 0.0208(14) 0.0077(13)
C15 0.0222(17) 0.0213(13) 0.0578(18) 0.0046(12) 0.0171(15) 0.0004(12)
C16 0.0197(16) 0.0218(13) 0.0494(17) -0.0038(11) 0.0064(13) 0.0016(12)
C17 0.0139(15) 0.0197(12) 0.0337(13) -0.0031(10) 0.0043(12) 0.0022(11)
C18 0.0260(17) 0.0315(14) 0.0213(12) 0.0003(10) -0.0002(12) 0.0000(12)
C19 0.037(2) 0.0386(16) 0.0367(15) 0.0039(12) -0.0075(14) 0.0045(14)
C20 0.0341(19) 0.0393(15) 0.0292(14) -0.0052(12) -0.0002(13) -0.0011(14)
C21 0.0187(16) 0.0206(12) 0.0321(13) 0.0006(10) -0.0023(12) -0.0009(11)
C22 0.0244(18) 0.0349(15) 0.0464(17) 0.0016(13) -0.0075(14) 0.0038(13)
C23 0.040(2) 0.0301(14) 0.0339(14) 0.0004(11) -0.0060(14) 0.0044(13)
C24 0.038(2) 0.0367(15) 0.0222(12) 0.0027(11) 0.0050(13) -0.0005(14)
C25 0.067(3) 0.0432(17) 0.0304(15) -0.0051(13) 0.0028(16) 0.0118(17)
C26 0.058(3) 0.0517(19) 0.0374(17) 0.0002(14) -0.0041(16) 0.0131(18)
C27 0.0177(16) 0.0349(14) 0.0288(13) -0.0046(11) -0.0002(12) -0.0001(12)
C28 0.033(2) 0.0405(16) 0.0373(15) 0.0069(13) -0.0006(14) 0.0033(14)
C29 0.044(2) 0.0460(17) 0.0373(16) -0.0106(13) -0.0048(15) -0.0025(16)

loop_
_atom_type_symbol
_atom_type_description
_atom_type_scat_dispersion_real
_atom_type_scat_dispersion_imag
_atom_type_scat_source
C C 0.0033 0.0016 'International Tables Vol C Tables 4.2.6.8 and 6.1.1.4'
H H 0.0000 0.0000 'International Tables Vol C Tables 4.2.6.8 and 6.1.1.4'
N N 0.0061 0.0033 'International Tables Vol C Tables 4.2.6.8 and 6.1.1.4'
O O 0.0106 0.0060 'International Tables Vol C Tables 4.2.6.8 and 6.1.1.4'
P P 0.1023 0.0942 'International Tables Vol C Tables 4.2.6.8 and 6.1.1.4'
Fe Fe 0.3463 0.8444 'International Tables Vol C Tables 4.2.6.8 and 6.1.1.4'
Br Br -0.2901 2.4595 'International Tables Vol C Tables 4.2.6.8 and 6.1.1.4'

loop_
_geom_angle_atom_site_label_1
_geom_angle_atom_site_label_2
_geom_angle_atom_site_label_3
_geom_angle
_geom_angle_site_symmetry_1
_geom_angle_site_symmetry_3
_geom_angle_publ_flag
C3 FE1 C2 88.02(12) . . ?
C3 FE1 C1 88.90(12) . . ?
C2 FE1 C1 161.66(11) . . ?
C3 FE1 P1 110.78(9) . . ?
C2 FE1 P1 99.06(9) . . ?
C1 FE1 P1 98.94(8) . . ?
C3 FE1 BR1 135.31(9) . . ?
C2 FE1 BR1 84.55(8) . . ?
C1 FE1 BR1 84.97(8) . . ?
P1 FE1 BR1 113.91(2) . . ?
O1 C1 FE1 177.6(2) . . ?
O2 C2 FE1 176.6(3) . . ?
O3 C3 FE1 177.4(3) . . ?
N2 P1 N1 89.91(10) . . ?
N2 P1 FE1 133.26(7) . . ?
N1 P1 FE1 133.20(8) . . ?
C4 N1 C6 122.14(18) . . ?
C4 N1 P1 113.35(16) . . ?
C6 N1 P1 123.07(15) . . ?
C5 N2 C12 123.5(2) . . ?
C5 N2 P1 113.71(16) . . ?
C12 N2 P1 122.72(15) . . ?
C5 C4 N1 112.2(2) . . ?
C5 C4 H4 123.9 . . ?
N1 C4 H4 123.9 . . ?
C4 C5 N2 110.8(2) . . ?
C4 C5 H5 124.6 . . ?
N2 C5 H5 124.6 . . ?
C11 C6 C7 123.6(2) . . ?
C11 C6 N1 119.1(2) . . ?
C7 C6 N1 117.3(2) . . ?
C8 C7 C6 116.7(2) . . ?
C8 C7 C18 121.1(2) . . ?
C6 C7 C18 122.2(2) . . ?
C9 C8 C7 121.0(3) . . ?
C9 C8 H8 119.5 . . ?
C7 C8 H8 119.5 . . ?
C8 C9 C10 120.6(3) . . ?
C8 C9 H9 119.7 . . ?
C10 C9 H9 119.7 . . ?
C9 C10 C11 121.3(3) . . ?
C9 C10 H10 119.3 . . ?
C11 C10 H10 119.3 . . ?
C10 C11 C6 116.7(2) . . ?
C10 C11 C21 121.7(2) . . ?
C6 C11 C21 121.6(2) . . ?
C17 C12 C13 122.4(2) . . ?
C17 C12 N2 118.9(2) . . ?
C13 C12 N2 118.6(2) . . ?
C14 C13 C12 117.2(2) . . ?
C14 C13 C24 120.9(2) . . ?
C12 C13 C24 121.9(2) . . ?
C15 C14 C13 121.5(2) . . ?
C15 C14 H14 119.3 . . ?
C13 C14 H14 119.3 . . ?
C14 C15 C16 120.2(3) . . ?
C14 C15 H15 119.9 . . ?
C16 C15 H15 119.9 . . ?
C15 C16 C17 121.4(3) . . ?
C15 C16 H16 119.3 . . ?
C17 C16 H16 119.3 . . ?
C16 C17 C12 117.3(2) . . ?
C16 C17 C27 120.8(2) . . ?
C12 C17 C27 121.8(2) . . ?
C7 C18 C19 112.6(2) . . ?
C7 C18 C20 110.7(2) . . ?
C19 C18 C20 110.5(2) . . ?
C7 C18 H18 107.6 . . ?
C19 C18 H18 107.6 . . ?
C20 C18 H18 107.6 . . ?
C18 C19 H19A 109.5 . . ?
C18 C19 H19B 109.5 . . ?
H19A C19 H19B 109.5 . . ?
C18 C19 H19C 109.5 . . ?
H19A C19 H19C 109.5 . . ?
H19B C19 H19C 109.5 . . ?
C18 C20 H20A 109.5 . . ?
C18 C20 H20B 109.5 . . ?
H20A C20 H20B 109.5 . . ?
C18 C20 H20C 109.5 . . ?
H20A C20 H20C 109.5 . . ?
H20B C20 H20C 109.5 . . ?
C11 C21 C23 110.9(2) . . ?
C11 C21 C22 112.8(2) . . ?
C23 C21 C22 110.4(2) . . ?
C11 C21 H21 107.5 . . ?
C23 C21 H21 107.5 . . ?
C22 C21 H21 107.5 . . ?
C21 C22 H22A 109.5 . . ?
C21 C22 H22B 109.5 . . ?
H22A C22 H22B 109.5 . . ?
C21 C22 H22C 109.5 . . ?
H22A C22 H22C 109.5 . . ?
H22B C22 H22C 109.5 . . ?
C21 C23 H23A 109.5 . . ?
C21 C23 H23B 109.5 . . ?
H23A C23 H23B 109.5 . . ?
C21 C23 H23C 109.5 . . ?
H23A C23 H23C 109.5 . . ?
H23B C23 H23C 109.5 . . ?
C13 C24 C25 110.1(2) . . ?
C13 C24 C26 112.1(2) . . ?
C25 C24 C26 110.5(2) . . ?
C13 C24 H24 108.0 . . ?
C25 C24 H24 108.0 . . ?
C26 C24 H24 108.0 . . ?
C24 C25 H25A 109.5 . . ?
C24 C25 H25B 109.5 . . ?
H25A C25 H25B 109.5 . . ?
C24 C25 H25C 109.5 . . ?
H25A C25 H25C 109.5 . . ?
H25B C25 H25C 109.5 . . ?
C24 C26 H26A 109.5 . . ?
C24 C26 H26B 109.5 . . ?
H26A C26 H26B 109.5 . . ?
C24 C26 H26C 109.5 . . ?
H26A C26 H26C 109.5 . . ?
H26B C26 H26C 109.5 . . ?
C29 C27 C17 113.6(2) . . ?
C29 C27 C28 110.1(2) . . ?
C17 C27 C28 110.3(2) . . ?
C29 C27 H27 107.5 . . ?
C17 C27 H27 107.5 . . ?
C28 C27 H27 107.5 . . ?
C27 C28 H28A 109.5 . . ?
C27 C28 H28B 109.5 . . ?
H28A C28 H28B 109.5 . . ?
C27 C28 H28C 109.5 . . ?
H28A C28 H28C 109.5 . . ?
H28B C28 H28C 109.5 . . ?
C27 C29 H29A 109.5 . . ?
C27 C29 H29B 109.5 . . ?
H29A C29 H29B 109.5 . . ?
C27 C29 H29C 109.5 . . ?
H29A C29 H29C 109.5 . . ?
H29B C29 H29C 109.5 . . ?

loop_
_geom_bond_atom_site_label_1
_geom_bond_atom_site_label_2
_geom_bond_distance
_geom_bond_site_symmetry_2
_geom_bond_publ_flag
FE1 C3 1.760(3) . ?
FE1 C2 1.807(3) . ?
FE1 C1 1.822(3) . ?
FE1 P1 2.0456(7) . ?
FE1 BR1 2.4591(4) . ?
C1 O1 1.130(3) . ?
C2 O2 1.137(3) . ?
C3 O3 1.144(3) . ?
P1 N2 1.667(2) . ?
P1 N1 1.6682(19) . ?
N1 C4 1.390(3) . ?
N1 C6 1.448(3) . ?
N2 C5 1.399(3) . ?
N2 C12 1.438(3) . ?
C4 C5 1.334(3) . ?
C4 H4 0.9500 . ?
C5 H5 0.9500 . ?
C6 C11 1.396(4) . ?
C6 C7 1.403(3) . ?
C7 C8 1.392(4) . ?
C7 C18 1.518(4) . ?
C8 C9 1.377(4) . ?
C8 H8 0.9500 . ?
C9 C10 1.377(4) . ?
C9 H9 0.9500 . ?
C10 C11 1.388(4) . ?
C10 H10 0.9500 . ?
C11 C21 1.522(3) . ?
C12 C17 1.400(3) . ?
C12 C13 1.405(3) . ?
C13 C14 1.389(4) . ?
C13 C24 1.514(4) . ?
C14 C15 1.371(4) . ?
C14 H14 0.9500 . ?
C15 C16 1.379(4) . ?
C15 H15 0.9500 . ?
C16 C17 1.385(4) . ?
C16 H16 0.9500 . ?
C17 C27 1.528(3) . ?
C18 C19 1.521(3) . ?
C18 C20 1.534(3) . ?
C18 H18 1.0000 . ?
C19 H19A 0.9800 . ?
C19 H19B 0.9800 . ?
C19 H19C 0.9800 . ?
C20 H20A 0.9800 . ?
C20 H20B 0.9800 . ?
C20 H20C 0.9800 . ?
C21 C23 1.525(3) . ?
C21 C22 1.526(4) . ?
C21 H21 1.0000 . ?
C22 H22A 0.9800 . ?
C22 H22B 0.9800 . ?
C22 H22C 0.9800 . ?
C23 H23A 0.9800 . ?
C23 H23B 0.9800 . ?
C23 H23C 0.9800 . ?
C24 C25 1.530(4) . ?
C24 C26 1.531(4) . ?
C24 H24 1.0000 . ?
C25 H25A 0.9800 . ?
C25 H25B 0.9800 . ?
C25 H25C 0.9800 . ?
C26 H26A 0.9800 . ?
C26 H26B 0.9800 . ?
C26 H26C 0.9800 . ?
C27 C29 1.526(4) . ?
C27 C28 1.530(4) . ?
C27 H27 1.0000 . ?
C28 H28A 0.9800 . ?
C28 H28B 0.9800 . ?
C28 H28C 0.9800 . ?
C29 H29A 0.9800 . ?
C29 H29B 0.9800 . ?
C29 H29C 0.9800 . ?

loop_
_geom_torsion_atom_site_label_1
_geom_torsion_atom_site_label_2
_geom_torsion_atom_site_label_3
_geom_torsion_atom_site_label_4
_geom_torsion
_geom_torsion_site_symmetry_1
_geom_torsion_site_symmetry_2
_geom_torsion_site_symmetry_3
_geom_torsion_site_symmetry_4
_geom_torsion_publ_flag
N2 P1 N1 C4 0.93(17) . . . . ?
FE1 P1 N1 C4 -158.90(13) . . . . ?
N2 P1 N1 C6 -165.63(19) . . . . ?
FE1 P1 N1 C6 34.5(2) . . . . ?
N1 P1 N2 C5 -1.50(17) . . . . ?
FE1 P1 N2 C5 158.31(13) . . . . ?
N1 P1 N2 C12 175.77(19) . . . . ?
FE1 P1 N2 C12 -24.4(2) . . . . ?
C6 N1 C4 C5 166.6(2) . . . . ?
P1 N1 C4 C5 -0.1(3) . . . . ?
N1 C4 C5 N2 -1.0(3) . . . . ?
C12 N2 C5 C4 -175.5(2) . . . . ?
P1 N2 C5 C4 1.7(3) . . . . ?
C4 N1 C6 C11 101.4(3) . . . . ?
P1 N1 C6 C11 -93.2(2) . . . . ?
C4 N1 C6 C7 -78.2(3) . . . . ?
P1 N1 C6 C7 87.2(2) . . . . ?
C11 C6 C7 C8 -0.7(3) . . . . ?
N1 C6 C7 C8 178.9(2) . . . . ?
C11 C6 C7 C18 178.0(2) . . . . ?
N1 C6 C7 C18 -2.4(3) . . . . ?
C6 C7 C8 C9 -0.9(4) . . . . ?
C18 C7 C8 C9 -179.6(2) . . . . ?
C7 C8 C9 C10 0.9(4) . . . . ?
C8 C9 C10 C11 0.9(4) . . . . ?
C9 C10 C11 C6 -2.4(4) . . . . ?
C9 C10 C11 C21 178.2(2) . . . . ?
C7 C6 C11 C10 2.3(3) . . . . ?
N1 C6 C11 C10 -177.3(2) . . . . ?
C7 C6 C11 C21 -178.2(2) . . . . ?
N1 C6 C11 C21 2.2(3) . . . . ?
C5 N2 C12 C17 106.5(3) . . . . ?
P1 N2 C12 C17 -70.5(3) . . . . ?
C5 N2 C12 C13 -74.2(3) . . . . ?
P1 N2 C12 C13 108.8(2) . . . . ?
C17 C12 C13 C14 -0.3(4) . . . . ?
N2 C12 C13 C14 -179.7(2) . . . . ?
C17 C12 C13 C24 -179.0(2) . . . . ?
N2 C12 C13 C24 1.7(4) . . . . ?
C12 C13 C14 C15 1.0(4) . . . . ?
C24 C13 C14 C15 179.7(2) . . . . ?
C13 C14 C15 C16 -1.1(4) . . . . ?
C14 C15 C16 C17 0.5(4) . . . . ?
C15 C16 C17 C12 0.1(4) . . . . ?
C15 C16 C17 C27 -177.5(2) . . . . ?
C13 C12 C17 C16 -0.2(4) . . . . ?
N2 C12 C17 C16 179.1(2) . . . . ?
C13 C12 C17 C27 177.4(2) . . . . ?
N2 C12 C17 C27 -3.2(3) . . . . ?
C8 C7 C18 C19 -46.2(3) . . . . ?
C6 C7 C18 C19 135.1(2) . . . . ?
C8 C7 C18 C20 78.0(3) . . . . ?
C6 C7 C18 C20 -100.7(3) . . . . ?
C10 C11 C21 C23 89.9(3) . . . . ?
C6 C11 C21 C23 -89.5(3) . . . . ?
C10 C11 C21 C22 -34.5(3) . . . . ?
C6 C11 C21 C22 146.1(2) . . . . ?
C14 C13 C24 C25 -71.6(3) . . . . ?
C12 C13 C24 C25 107.0(3) . . . . ?
C14 C13 C24 C26 51.9(4) . . . . ?
C12 C13 C24 C26 -129.4(3) . . . . ?
C16 C17 C27 C29 -26.8(3) . . . . ?
C12 C17 C27 C29 155.7(3) . . . . ?
C16 C17 C27 C28 97.5(3) . . . . ?
C12 C17 C27 C28 -80.0(3) . . . . ?
